data_2020453
loop_
_publ_author_name
'Hern\'andez-T\'ellez, Guadalupe'
'Moreno, Gloria E.'
'Bern\`es, Sylvain'
'Mendoza, Angel'
'Portillo, Oscar'
'Sharma, Pankaj'
'Guti\'errez, Ren\'e'

_publ_section_title
;
 Crystal structures of ten enantiopure Schiff bases bearing a naphthyl
 group
;
_journal_coeditor_code HB7571
_journal_issue 4
_journal_name_full 'Acta Crystallographica Section E Crystallographic Communications'
_journal_page_first 583
_journal_paper_doi 10.1107/S2056989016004692
_journal_volume 72
_journal_year 2016
_chemical_formula_iupac 'C19 H17 N'
_chemical_formula_moiety 'C19 H17 N'
_chemical_formula_sum 'C19 H17 N'
_chemical_formula_weight 259.33
_chemical_melting_point 389
_chemical_name_systematic
;
(<i>S</i>)-(+)-2-{[(1-Phenylethyl)imino]methyl}naphthalene
;
_space_group_crystal_system monoclinic
_space_group_IT_number 4
_space_group_name_Hall 'P 2yb'
_space_group_name_H-M_alt 'P 1 21 1'
_symmetry_space_group_name_Hall 'P 2yb'
_symmetry_space_group_name_H-M 'P 1 21 1'
_atom_sites_solution_hydrogens geom
_atom_sites_solution_primary direct
_atom_sites_solution_secondary difmap
_audit_creation_method SHELXL-2014/7
_cell_angle_alpha 90
_cell_angle_beta 102.6011(17)
_cell_angle_gamma 90
_cell_formula_units_Z 8
_cell_length_a 14.9328(2)
_cell_length_b 6.01143(10)
_cell_length_c 33.9985(7)
_cell_measurement_reflns_used 11908
_cell_measurement_temperature 298(2)
_cell_measurement_theta_max 74.0130
_cell_measurement_theta_min 3.5450
_cell_volume 2978.45(9)
_computing_cell_refinement
;
CrysAlisPro (Agilent, 2013)
;
_computing_data_collection
;
CrysAlis PRO (Agilent, 2013)
;
_computing_data_reduction
;
CrysAlisPro (Agilent, 2013)
;
_computing_molecular_graphics
;
SHELXTL (Sheldrick, 2008)
;
_computing_publication_material
;
<i>CifTab</i> (Sheldrick, 2015)
;
_computing_structure_refinement
;
SHELXL2014 (Sheldrick, 2015)
;
_computing_structure_solution
;
SHELXS2013 (Sheldrick, 2008)
;
_diffrn_ambient_temperature 298(2)
_diffrn_detector_area_resol_mean 10.5564
_diffrn_measured_fraction_theta_full 1.000
_diffrn_measured_fraction_theta_max 0.993
_diffrn_measurement_device 'four-circle diffractometer'
_diffrn_measurement_device_type 'Agilent Xcalibur Atlas Gemini'
_diffrn_measurement_method '\w scans'
_diffrn_radiation_monochromator graphite
_diffrn_radiation_type CuK\a
_diffrn_radiation_wavelength 1.54184
_diffrn_reflns_av_R_equivalents 0.0454
_diffrn_reflns_limit_h_max 18
_diffrn_reflns_limit_h_min -18
_diffrn_reflns_limit_k_max 6
_diffrn_reflns_limit_k_min -7
_diffrn_reflns_limit_l_max 42
_diffrn_reflns_limit_l_min -42
_diffrn_reflns_number 33420
_diffrn_reflns_theta_full 67.684
_diffrn_reflns_theta_max 73.656
_diffrn_reflns_theta_min 3.032
_exptl_absorpt_coefficient_mu 0.508
_exptl_absorpt_correction_T_max 0.960
_exptl_absorpt_correction_T_min 0.862
_exptl_absorpt_correction_type analytical
_exptl_absorpt_process_details
;
(CrysAlis PRO; Agilent, 2013)
;
_exptl_crystal_colour colorless
_exptl_crystal_density_diffrn 1.157
_exptl_crystal_description prism
_exptl_crystal_F_000 1104
_exptl_crystal_size_max 0.4871
_exptl_crystal_size_mid 0.1696
_exptl_crystal_size_min 0.0965
_refine_diff_density_max 0.128
_refine_diff_density_min -0.116
_refine_ls_extinction_method none
_refine_ls_goodness_of_fit_ref 1.036
_refine_ls_hydrogen_treatment constr
_refine_ls_matrix_type full
_refine_ls_number_constraints 0
_refine_ls_number_parameters 722
_refine_ls_number_reflns 10553
_refine_ls_number_restraints 1
_refine_ls_restrained_S_all 1.036
_refine_ls_R_factor_all 0.0543
_refine_ls_R_factor_gt 0.0392
_refine_ls_shift/su_max 0.000
_refine_ls_shift/su_mean 0.000
_refine_ls_structure_factor_coef Fsqd
_refine_ls_weighting_details 'w=1/[\s^2^(Fo^2^)+(0.0357P)^2^+0.0936P] where P=(Fo^2^+2Fc^2^)/3'
_refine_ls_weighting_scheme calc
_refine_ls_wR_factor_gt 0.0829
_refine_ls_wR_factor_ref 0.0920
_reflns_number_gt 9322
_reflns_number_total 10553
_reflns_threshold_expression 'I > 2\s(I)'
_cod_data_source_file hb7571sup1.cif
_cod_data_source_block 1
_cod_database_code 2020453

loop_
_space_group_symop_operation_xyz
'x, y, z'
'-x, y+1/2, -z'

loop_
_atom_site_type_symbol
_atom_site_label
_atom_site_fract_x
_atom_site_fract_y
_atom_site_fract_z
_atom_site_U_iso_or_equiv
_atom_site_adp_type
_atom_site_calc_flag
_atom_site_occupancy
N N1 0.3821(2) 0.6149(7) 0.12375(10) 0.0691(8) Uani d 1
C C1 0.36179(19) 0.5467(6) 0.05277(10) 0.0517(7) Uani d 1
C C2 0.33602(19) 0.6359(5) 0.01504(10) 0.0489(6) Uani d 1
H H2A 0.3079 0.7747 0.0118 0.059 Uiso calc 1
C C3 0.35134(18) 0.5212(5) -0.01922(10) 0.0484(6) Uani d 1
C C4 0.3294(2) 0.6113(6) -0.05836(12) 0.0587(8) Uani d 1
H H4A 0.2996 0.7479 -0.0626 0.070 Uiso calc 1
C C5 0.3509(3) 0.5030(8) -0.09004(11) 0.0693(10) Uani d 1
H H5A 0.3367 0.5671 -0.1155 0.083 Uiso calc 1
C C6 0.3945(3) 0.2943(9) -0.08457(14) 0.0726(11) Uani d 1
H H6A 0.4101 0.2218 -0.1063 0.087 Uiso calc 1
C C7 0.4139(2) 0.1987(7) -0.04728(13) 0.0654(9) Uani d 1
H H7A 0.4409 0.0586 -0.0441 0.078 Uiso calc 1
C C8 0.39396(18) 0.3070(6) -0.01371(11) 0.0518(7) Uani d 1
C C9 0.4167(2) 0.2169(6) 0.02562(12) 0.0571(8) Uani d 1
H H9A 0.4425 0.0757 0.0294 0.069 Uiso calc 1
C C10 0.4016(2) 0.3322(6) 0.05801(11) 0.0567(7) Uani d 1
H H10A 0.4175 0.2699 0.0836 0.068 Uiso calc 1
C C11 0.3529(2) 0.6828(7) 0.08803(10) 0.0572(8) Uani d 1
H H11A 0.3250 0.8217 0.0838 0.069 Uiso calc 1
C C12 0.3764(3) 0.7728(10) 0.15620(13) 0.0813(13) Uani d 1
H H12A 0.3492 0.9126 0.1444 0.098 Uiso calc 1
C C13 0.3142(3) 0.6688(17) 0.18172(17) 0.125(3) Uani d 1
H H13A 0.3092 0.7684 0.2032 0.188 Uiso calc 1
H H13B 0.2544 0.6425 0.1651 0.188 Uiso calc 1
H H13C 0.3402 0.5304 0.1928 0.188 Uiso calc 1
C C14 0.4726(3) 0.8153(8) 0.17974(11) 0.0680(9) Uani d 1
C C15 0.5234(3) 0.6523(9) 0.20243(13) 0.0803(11) Uani d 1
H H15A 0.4965 0.5137 0.2038 0.096 Uiso calc 1
C C16 0.6118(4) 0.6838(14) 0.22324(16) 0.104(2) Uani d 1
H H16A 0.6437 0.5694 0.2387 0.125 Uiso calc 1
C C17 0.6526(4) 0.8840(14) 0.2211(2) 0.111(2) Uani d 1
H H17A 0.7129 0.9070 0.2348 0.133 Uiso calc 1
C C18 0.6054(5) 1.0499(14) 0.1989(2) 0.116(2) Uani d 1
H H18A 0.6333 1.1871 0.1976 0.140 Uiso calc 1
C C19 0.5146(4) 1.0165(10) 0.17805(16) 0.0916(13) Uani d 1
H H19A 0.4827 1.1318 0.1629 0.110 Uiso calc 1
N N2 0.8709(2) 0.5109(6) 0.10287(9) 0.0609(7) Uani d 1
C C21 0.86187(19) 0.5227(6) 0.03158(9) 0.0477(6) Uani d 1
C C22 0.83652(18) 0.6499(6) -0.00250(9) 0.0472(6) Uani d 1
H H22A 0.8084 0.7867 -0.0010 0.057 Uiso calc 1
C C23 0.85254(19) 0.5763(6) -0.04015(10) 0.0473(7) Uani d 1
C C24 0.8294(2) 0.7087(7) -0.07530(11) 0.0587(8) Uani d 1
H H24A 0.8012 0.8460 -0.0744 0.070 Uiso calc 1
C C25 0.8484(3) 0.6352(9) -0.11067(11) 0.0713(10) Uani d 1
H H25A 0.8327 0.7227 -0.1337 0.086 Uiso calc 1
C C26 0.8913(3) 0.4295(9) -0.11252(11) 0.0713(10) Uani d 1
H H26A 0.9045 0.3823 -0.1367 0.086 Uiso calc 1
C C27 0.9137(2) 0.2985(7) -0.07933(12) 0.0611(8) Uani d 1
H H27A 0.9418 0.1620 -0.0810 0.073 Uiso calc 1
C C28 0.89465(18) 0.3671(6) -0.04203(10) 0.0491(7) Uani d 1
C C29 0.9181(2) 0.2384(6) -0.00648(11) 0.0527(7) Uani d 1
H H29A 0.9445 0.0991 -0.0075 0.063 Uiso calc 1
C C30 0.9028(2) 0.3138(6) 0.02941(10) 0.0523(7) Uani d 1
H H30A 0.9194 0.2267 0.0524 0.063 Uiso calc 1
C C31 0.8472(2) 0.6129(6) 0.07003(10) 0.0505(7) Uani d 1
H H31A 0.8192 0.7511 0.0699 0.061 Uiso calc 1
C C32 0.8530(3) 0.6215(8) 0.13915(10) 0.0645(9) Uani d 1
H H32A 0.8228 0.7645 0.1314 0.077 Uiso calc 1
C C33 0.7889(3) 0.4731(11) 0.15689(12) 0.0841(13) Uani d 1
H H33A 0.7764 0.5420 0.1806 0.126 Uiso calc 1
H H33B 0.7325 0.4525 0.1374 0.126 Uiso calc 1
H H33C 0.8176 0.3313 0.1639 0.126 Uiso calc 1
C C34 0.9416(2) 0.6614(7) 0.16909(9) 0.0612(8) Uani d 1
C C35 0.9537(4) 0.8582(9) 0.19069(13) 0.0822(11) Uani d 1
H H35A 0.9076 0.9651 0.1861 0.099 Uiso calc 1
C C36 1.0340(4) 0.8977(11) 0.21920(14) 0.0984(16) Uani d 1
H H36A 1.0414 1.0313 0.2333 0.118 Uiso calc 1
C C37 1.1019(4) 0.7420(12) 0.22665(14) 0.0954(17) Uani d 1
H H37A 1.1554 0.7685 0.2459 0.115 Uiso calc 1
C C38 1.0906(3) 0.5450(10) 0.20537(13) 0.0819(12) Uani d 1
H H38A 1.1369 0.4384 0.2102 0.098 Uiso calc 1
C C39 1.0103(3) 0.5050(8) 0.17674(11) 0.0670(9) Uani d 1
H H39A 1.0030 0.3713 0.1626 0.080 Uiso calc 1
N N3 0.7737(2) 0.5492(6) 0.39508(9) 0.0652(7) Uani d 1
C C41 0.8320(2) 0.5196(6) 0.46632(10) 0.0507(7) Uani d 1
C C42 0.8391(2) 0.3881(6) 0.49968(10) 0.0497(6) Uani d 1
H H42A 0.8097 0.2508 0.4972 0.060 Uiso calc 1
C C43 0.89007(19) 0.4564(5) 0.53793(10) 0.0487(7) Uani d 1
C C44 0.8999(2) 0.3201(7) 0.57233(11) 0.0590(8) Uani d 1
H H44A 0.8704 0.1830 0.5704 0.071 Uiso calc 1
C C45 0.9519(3) 0.3873(9) 0.60815(12) 0.0748(11) Uani d 1
H H45A 0.9578 0.2957 0.6306 0.090 Uiso calc 1
C C46 0.9970(3) 0.5927(9) 0.61173(12) 0.0740(11) Uani d 1
H H46A 1.0335 0.6350 0.6364 0.089 Uiso calc 1
C C47 0.9877(2) 0.7321(7) 0.57922(12) 0.0614(8) Uani d 1
H H47A 1.0167 0.8700 0.5821 0.074 Uiso calc 1
C C48 0.9341(2) 0.6669(6) 0.54124(10) 0.0512(7) Uani d 1
C C49 0.9242(2) 0.8019(6) 0.50660(11) 0.0545(7) Uani d 1
H H49A 0.9516 0.9415 0.5086 0.065 Uiso calc 1
C C50 0.8751(2) 0.7305(6) 0.47012(10) 0.0540(7) Uani d 1
H H50A 0.8699 0.8213 0.4476 0.065 Uiso calc 1
C C51 0.7827(2) 0.4360(7) 0.42688(11) 0.0556(8) Uani d 1
H H51A 0.7571 0.2944 0.4254 0.067 Uiso calc 1
C C52 0.7257(3) 0.4463(9) 0.35727(11) 0.0717(10) Uani d 1
H H52A 0.7092 0.2928 0.3623 0.086 Uiso calc 1
C C53 0.6389(3) 0.5813(15) 0.34092(14) 0.107(2) Uani d 1
H H53A 0.6062 0.5168 0.3161 0.161 Uiso calc 1
H H53B 0.6005 0.5802 0.3602 0.161 Uiso calc 1
H H53C 0.6553 0.7318 0.3362 0.161 Uiso calc 1
C C54 0.7881(2) 0.4484(7) 0.32731(10) 0.0625(8) Uani d 1
C C55 0.7900(3) 0.2742(9) 0.30191(13) 0.0816(11) Uani d 1
H H55A 0.7537 0.1500 0.3033 0.098 Uiso calc 1
C C56 0.8453(4) 0.2788(11) 0.27403(14) 0.0933(16) Uani d 1
H H56A 0.8462 0.1570 0.2573 0.112 Uiso calc 1
C C57 0.8982(3) 0.4596(12) 0.27090(13) 0.0930(16) Uani d 1
H H57A 0.9346 0.4633 0.2519 0.112 Uiso calc 1
C C58 0.8966(3) 0.6345(11) 0.29607(13) 0.0908(14) Uani d 1
H H58A 0.9326 0.7589 0.2943 0.109 Uiso calc 1
C C59 0.8428(3) 0.6304(9) 0.32411(13) 0.0800(11) Uani d 1
H H59A 0.8431 0.7515 0.3412 0.096 Uiso calc 1
N N4 0.2651(2) 0.3804(7) 0.37650(10) 0.0689(8) Uani d 1
C C61 0.3102(2) 0.4677(6) 0.44685(11) 0.0517(7) Uani d 1
C C62 0.3211(2) 0.3891(6) 0.48543(10) 0.0506(7) Uani d 1
H H62A 0.2969 0.2509 0.4897 0.061 Uiso calc 1
C C63 0.3682(2) 0.5138(6) 0.51895(10) 0.0520(7) Uani d 1
C C64 0.3834(3) 0.4321(7) 0.55866(12) 0.0627(8) Uani d 1
H H64A 0.3582 0.2963 0.5637 0.075 Uiso calc 1
C C65 0.4350(3) 0.5507(10) 0.59009(12) 0.0786(12) Uani d 1
H H65A 0.4455 0.4943 0.6162 0.094 Uiso calc 1
C C66 0.4716(3) 0.7560(10) 0.58280(15) 0.0811(13) Uani d 1
H H66A 0.5074 0.8343 0.6042 0.097 Uiso calc 1
C C67 0.4561(2) 0.8437(7) 0.54536(14) 0.0688(10) Uani d 1
H H67A 0.4794 0.9834 0.5414 0.083 Uiso calc 1
C C68 0.4040(2) 0.7234(6) 0.51177(12) 0.0561(8) Uani d 1
C C69 0.3902(2) 0.8050(6) 0.47211(12) 0.0608(8) Uani d 1
H H69A 0.4123 0.9450 0.4675 0.073 Uiso calc 1
C C70 0.3452(2) 0.6821(6) 0.44050(11) 0.0587(8) Uani d 1
H H70A 0.3370 0.7382 0.4145 0.070 Uiso calc 1
C C71 0.2688(2) 0.3262(7) 0.41287(11) 0.0579(8) Uani d 1
H H71A 0.2441 0.1902 0.4181 0.069 Uiso calc 1
C C72 0.2241(3) 0.2199(10) 0.34534(12) 0.0836(13) Uani d 1
H H72A 0.2053 0.0878 0.3584 0.100 Uiso calc 1
C C73 0.1402(4) 0.3254(17) 0.31912(17) 0.121(2) Uani d 1
H H73A 0.1123 0.2225 0.2985 0.182 Uiso calc 1
H H73B 0.0972 0.3630 0.3353 0.182 Uiso calc 1
H H73C 0.1578 0.4577 0.3069 0.182 Uiso calc 1
C C74 0.2959(4) 0.1528(9) 0.32225(12) 0.0798(11) Uani d 1
C C75 0.3347(5) -0.0576(13) 0.32531(17) 0.1092(19) Uani d 1
H H75A 0.3136 -0.1648 0.3408 0.131 Uiso calc 1
C C76 0.4044(6) -0.1128(17) 0.3057(3) 0.132(3) Uani d 1
H H76A 0.4299 -0.2546 0.3087 0.158 Uiso calc 1
C C77 0.4352(6) 0.0374(18) 0.2825(2) 0.131(3) Uani d 1
H H77A 0.4807 0.0001 0.2689 0.157 Uiso calc 1
C C78 0.3987(8) 0.2431(19) 0.2795(3) 0.151(4) Uani d 1
H H78A 0.4192 0.3484 0.2634 0.181 Uiso calc 1
C C79 0.3318(7) 0.3004(16) 0.2996(2) 0.136(3) Uani d 1
H H79A 0.3102 0.4459 0.2977 0.164 Uiso calc 1

loop_
_atom_site_aniso_label
_atom_site_aniso_U_11
_atom_site_aniso_U_22
_atom_site_aniso_U_33
_atom_site_aniso_U_12
_atom_site_aniso_U_13
_atom_site_aniso_U_23
N1 0.0601(15) 0.077(2) 0.0677(17) -0.0013(15) 0.0091(13) -0.0007(16)
C1 0.0347(12) 0.0521(18) 0.0677(18) -0.0048(12) 0.0099(12) 0.0009(15)
C2 0.0362(12) 0.0388(15) 0.0698(17) 0.0004(12) 0.0072(12) -0.0024(14)
C3 0.0333(12) 0.0418(16) 0.0692(17) -0.0062(11) 0.0094(11) -0.0010(14)
C4 0.0510(15) 0.052(2) 0.0708(19) -0.0034(15) 0.0091(14) 0.0035(16)
C5 0.0639(19) 0.080(3) 0.0636(18) -0.0076(19) 0.0139(15) -0.0013(18)
C6 0.0554(17) 0.084(3) 0.081(2) -0.0093(19) 0.0214(16) -0.022(2)
C7 0.0431(14) 0.058(2) 0.096(3) 0.0009(14) 0.0172(14) -0.0174(19)
C8 0.0314(11) 0.0428(16) 0.0807(19) -0.0057(11) 0.0109(11) -0.0042(15)
C9 0.0411(13) 0.0373(16) 0.091(2) 0.0020(12) 0.0097(13) 0.0071(16)
C10 0.0430(13) 0.0550(19) 0.0700(17) -0.0026(13) 0.0073(12) 0.0120(16)
C11 0.0434(13) 0.064(2) 0.0633(17) -0.0009(14) 0.0092(12) -0.0011(16)
C12 0.070(2) 0.107(4) 0.066(2) 0.015(2) 0.0116(16) -0.010(2)
C13 0.072(2) 0.218(9) 0.092(3) -0.019(4) 0.031(2) -0.021(5)
C14 0.0732(19) 0.081(3) 0.0526(15) 0.0040(19) 0.0188(14) -0.0093(17)
C15 0.077(2) 0.087(3) 0.074(2) 0.008(2) 0.0121(18) -0.006(2)
C16 0.085(3) 0.140(6) 0.081(3) 0.026(4) 0.002(2) -0.019(3)
C17 0.086(3) 0.138(6) 0.107(4) -0.006(4) 0.014(3) -0.051(4)
C18 0.121(5) 0.111(5) 0.123(4) -0.043(4) 0.039(4) -0.039(4)
C19 0.111(3) 0.086(3) 0.080(3) -0.005(3) 0.026(2) -0.006(2)
N2 0.0652(15) 0.0618(19) 0.0551(13) 0.0062(14) 0.0121(11) 0.0011(13)
C21 0.0358(11) 0.0485(17) 0.0584(15) -0.0045(12) 0.0096(11) -0.0025(14)
C22 0.0382(12) 0.0427(15) 0.0620(16) 0.0049(12) 0.0139(11) -0.0005(13)
C23 0.0336(11) 0.0522(18) 0.0564(15) -0.0022(11) 0.0102(11) -0.0021(13)
C24 0.0537(15) 0.059(2) 0.0645(17) 0.0071(15) 0.0160(13) 0.0081(16)
C25 0.070(2) 0.088(3) 0.0585(17) 0.006(2) 0.0205(15) 0.0104(19)
C26 0.071(2) 0.088(3) 0.0589(18) 0.004(2) 0.0230(15) -0.0137(19)
C27 0.0509(15) 0.063(2) 0.0704(19) 0.0080(16) 0.0159(14) -0.0114(18)
C28 0.0344(11) 0.0513(18) 0.0617(15) -0.0037(12) 0.0103(11) -0.0103(14)
C29 0.0395(12) 0.0425(16) 0.0752(18) 0.0043(12) 0.0107(12) -0.0061(14)
C30 0.0420(12) 0.0513(18) 0.0615(15) -0.0025(13) 0.0067(11) 0.0039(14)
C31 0.0452(13) 0.0489(18) 0.0577(16) 0.0015(12) 0.0120(12) -0.0003(14)
C32 0.0684(18) 0.073(2) 0.0526(15) 0.0123(17) 0.0146(14) 0.0010(16)
C33 0.067(2) 0.118(4) 0.069(2) 0.001(2) 0.0188(16) 0.005(2)
C34 0.0719(18) 0.066(2) 0.0499(14) 0.0010(16) 0.0222(13) 0.0059(14)
C35 0.100(3) 0.078(3) 0.070(2) 0.002(2) 0.020(2) -0.006(2)
C36 0.118(4) 0.102(4) 0.073(2) -0.027(3) 0.018(3) -0.019(3)
C37 0.086(3) 0.129(5) 0.067(2) -0.033(3) 0.0081(19) 0.006(3)
C38 0.0641(19) 0.108(4) 0.074(2) 0.001(2) 0.0160(17) 0.018(2)
C39 0.0649(17) 0.076(2) 0.0631(17) -0.0012(18) 0.0197(14) 0.0042(17)
N3 0.0677(16) 0.071(2) 0.0580(15) -0.0017(15) 0.0175(12) -0.0013(14)
C41 0.0413(13) 0.0545(18) 0.0588(16) 0.0012(13) 0.0166(11) -0.0020(14)
C42 0.0425(13) 0.0440(15) 0.0646(16) -0.0014(12) 0.0159(12) -0.0032(14)
C43 0.0388(13) 0.0463(17) 0.0631(17) 0.0032(12) 0.0157(12) 0.0002(14)
C44 0.0535(15) 0.0554(19) 0.0695(19) 0.0018(14) 0.0166(13) 0.0063(16)
C45 0.073(2) 0.087(3) 0.0613(18) 0.003(2) 0.0094(16) 0.014(2)
C46 0.0618(18) 0.093(3) 0.0635(18) -0.001(2) 0.0047(15) -0.004(2)
C47 0.0519(16) 0.061(2) 0.072(2) -0.0042(16) 0.0135(14) -0.0123(17)
C48 0.0424(13) 0.0504(17) 0.0641(16) 0.0028(12) 0.0189(11) -0.0064(14)
C49 0.0507(14) 0.0435(16) 0.0741(19) -0.0032(13) 0.0240(14) -0.0026(15)
C50 0.0549(15) 0.0520(18) 0.0598(16) 0.0016(14) 0.0226(13) 0.0060(14)
C51 0.0457(14) 0.062(2) 0.0612(17) -0.0011(14) 0.0164(13) -0.0012(16)
C52 0.070(2) 0.088(3) 0.0584(17) -0.012(2) 0.0151(15) -0.0020(19)
C53 0.069(2) 0.181(7) 0.073(2) 0.013(3) 0.0195(18) 0.002(3)
C54 0.0586(16) 0.076(2) 0.0503(14) -0.0027(16) 0.0062(12) 0.0018(15)
C55 0.081(2) 0.090(3) 0.073(2) -0.014(2) 0.0142(18) -0.011(2)
C56 0.089(3) 0.119(5) 0.073(2) -0.005(3) 0.021(2) -0.031(3)
C57 0.067(2) 0.154(5) 0.0576(18) 0.002(3) 0.0134(16) 0.001(3)
C58 0.083(2) 0.122(4) 0.071(2) -0.029(3) 0.0226(18) 0.003(3)
C59 0.082(2) 0.088(3) 0.073(2) -0.015(2) 0.0221(18) -0.007(2)
N4 0.0760(18) 0.070(2) 0.0617(16) -0.0039(16) 0.0165(14) 0.0041(15)
C61 0.0439(13) 0.0472(17) 0.0668(18) 0.0027(13) 0.0185(13) 0.0023(14)
C62 0.0434(13) 0.0412(15) 0.0704(18) 0.0001(12) 0.0194(13) 0.0018(14)
C63 0.0406(13) 0.0502(19) 0.0692(17) 0.0036(13) 0.0208(12) 0.0000(14)
C64 0.0589(17) 0.062(2) 0.069(2) -0.0008(16) 0.0190(15) -0.0039(17)
C65 0.077(2) 0.096(3) 0.0624(19) 0.009(2) 0.0164(17) -0.007(2)
C66 0.0578(19) 0.097(4) 0.089(3) -0.009(2) 0.0176(18) -0.034(3)
C67 0.0538(16) 0.062(2) 0.095(3) -0.0091(16) 0.0258(17) -0.019(2)
C68 0.0392(13) 0.0497(19) 0.084(2) 0.0008(13) 0.0229(13) -0.0095(16)
C69 0.0547(16) 0.0414(18) 0.092(2) 0.0024(14) 0.0279(16) 0.0087(17)
C70 0.0533(15) 0.055(2) 0.0707(19) 0.0037(15) 0.0203(13) 0.0101(16)
C71 0.0479(15) 0.059(2) 0.0685(19) -0.0018(14) 0.0158(13) 0.0034(17)
C72 0.090(3) 0.101(4) 0.0569(18) -0.022(3) 0.0116(18) -0.005(2)
C73 0.095(3) 0.177(7) 0.082(3) 0.009(4) -0.001(3) -0.005(4)
C74 0.098(3) 0.082(3) 0.0578(18) -0.015(2) 0.0135(18) -0.0021(19)
C75 0.122(4) 0.119(5) 0.083(3) 0.001(4) 0.016(3) 0.018(3)
C76 0.121(5) 0.137(7) 0.135(5) 0.028(5) 0.026(4) -0.011(5)
C77 0.137(5) 0.166(8) 0.103(4) -0.005(5) 0.053(4) -0.029(5)
C78 0.185(8) 0.155(8) 0.141(6) 0.006(7) 0.098(7) 0.022(6)
C79 0.171(7) 0.122(6) 0.142(6) 0.011(5) 0.091(6) 0.031(5)

loop_
_atom_type_symbol
_atom_type_description
_atom_type_scat_dispersion_real
_atom_type_scat_dispersion_imag
_atom_type_scat_source
C C 0.0181 0.0091 'International Tables Vol C Tables 4.2.6.8 and 6.1.1.4'
H H 0.0000 0.0000 'International Tables Vol C Tables 4.2.6.8 and 6.1.1.4'
N N 0.0311 0.0180 'International Tables Vol C Tables 4.2.6.8 and 6.1.1.4'

loop_
_exptl_crystal_face_index_h
_exptl_crystal_face_index_k
_exptl_crystal_face_index_l
_exptl_crystal_face_perp_dist
3 0 19 0.0518
2 0 -22 0.0431
-9 0 14 0.0804
-2 0 22 0.0534
8 0 -15 0.0789
5 0 -21 0.0577
1 -3 -14 0.1647
-3 -2 -15 0.1217
-8 -2 1 0.1312
-9 0 -1 0.0723
10 0 -2 0.0967
6 -3 -5 0.2063
-7 -2 10 0.1582
-2 -3 -9 0.1864
0 4 0 0.2295
-3 0 -19 0.0518

loop_
_geom_angle_atom_site_label_1
_geom_angle_atom_site_label_2
_geom_angle_atom_site_label_3
_geom_angle
C11 N1 C12 116.5(4)
C2 C1 C10 120.0(3)
C2 C1 C11 119.1(3)
C10 C1 C11 120.7(3)
C1 C2 C3 121.3(3)
C1 C2 H2A 119.4
C3 C2 H2A 119.4
C4 C3 C2 123.0(3)
C4 C3 C8 118.4(3)
C2 C3 C8 118.6(3)
C5 C4 C3 121.3(4)
C5 C4 H4A 119.3
C3 C4 H4A 119.3
C4 C5 C6 120.4(4)
C4 C5 H5A 119.8
C6 C5 H5A 119.8
C7 C6 C5 119.8(4)
C7 C6 H6A 120.1
C5 C6 H6A 120.1
C6 C7 C8 121.4(4)
C6 C7 H7A 119.3
C8 C7 H7A 119.3
C7 C8 C9 122.9(3)
C7 C8 C3 118.6(3)
C9 C8 C3 118.5(3)
C10 C9 C8 121.5(3)
C10 C9 H9A 119.3
C8 C9 H9A 119.3
C9 C10 C1 120.1(3)
C9 C10 H10A 120.0
C1 C10 H10A 120.0
N1 C11 C1 121.7(4)
N1 C11 H11A 119.1
C1 C11 H11A 119.1
N1 C12 C14 107.6(3)
N1 C12 C13 107.6(5)
C14 C12 C13 113.1(4)
N1 C12 H12A 109.5
C14 C12 H12A 109.5
C13 C12 H12A 109.5
C12 C13 H13A 109.5
C12 C13 H13B 109.5
H13A C13 H13B 109.5
C12 C13 H13C 109.5
H13A C13 H13C 109.5
H13B C13 H13C 109.5
C15 C14 C19 116.9(5)
C15 C14 C12 121.6(5)
C19 C14 C12 121.4(5)
C16 C15 C14 123.1(6)
C16 C15 H15A 118.5
C14 C15 H15A 118.5
C17 C16 C15 119.2(6)
C17 C16 H16A 120.4
C15 C16 H16A 120.4
C18 C17 C16 119.9(6)
C18 C17 H17A 120.0
C16 C17 H17A 120.0
C17 C18 C19 120.4(6)
C17 C18 H18A 119.8
C19 C18 H18A 119.8
C14 C19 C18 120.5(6)
C14 C19 H19A 119.8
C18 C19 H19A 119.8
C31 N2 C32 117.1(3)
C22 C21 C30 119.8(3)
C22 C21 C31 118.5(3)
C30 C21 C31 121.7(3)
C21 C22 C23 121.1(3)
C21 C22 H22A 119.4
C23 C22 H22A 119.4
C28 C23 C24 119.4(3)
C28 C23 C22 118.8(3)
C24 C23 C22 121.8(3)
C25 C24 C23 120.1(4)
C25 C24 H24A 119.9
C23 C24 H24A 119.9
C24 C25 C26 120.6(4)
C24 C25 H25A 119.7
C26 C25 H25A 119.7
C27 C26 C25 120.5(3)
C27 C26 H26A 119.7
C25 C26 H26A 119.7
C26 C27 C28 120.9(4)
C26 C27 H27A 119.6
C28 C27 H27A 119.6
C29 C28 C23 118.5(3)
C29 C28 C27 123.0(3)
C23 C28 C27 118.4(3)
C30 C29 C28 121.6(3)
C30 C29 H29A 119.2
C28 C29 H29A 119.2
C29 C30 C21 120.2(3)
C29 C30 H30A 119.9
C21 C30 H30A 119.9
N2 C31 C21 122.8(3)
N2 C31 H31A 118.6
C21 C31 H31A 118.6
N2 C32 C34 110.2(3)
N2 C32 C33 108.1(4)
C34 C32 C33 111.2(3)
N2 C32 H32A 109.1
C34 C32 H32A 109.1
C33 C32 H32A 109.1
C32 C33 H33A 109.5
C32 C33 H33B 109.5
H33A C33 H33B 109.5
C32 C33 H33C 109.5
H33A C33 H33C 109.5
H33B C33 H33C 109.5
C39 C34 C35 118.6(4)
C39 C34 C32 122.0(4)
C35 C34 C32 119.3(4)
C34 C35 C36 120.6(5)
C34 C35 H35A 119.7
C36 C35 H35A 119.7
C37 C36 C35 120.5(5)
C37 C36 H36A 119.8
C35 C36 H36A 119.8
C36 C37 C38 119.4(5)
C36 C37 H37A 120.3
C38 C37 H37A 120.3
C37 C38 C39 120.2(5)
C37 C38 H38A 119.9
C39 C38 H38A 119.9
C34 C39 C38 120.6(4)
C34 C39 H39A 119.7
C38 C39 H39A 119.7
C51 N3 C52 117.7(4)
C42 C41 C50 119.4(3)
C42 C41 C51 119.5(3)
C50 C41 C51 121.1(3)
C41 C42 C43 121.5(3)
C41 C42 H42A 119.2
C43 C42 H42A 119.2
C44 C43 C42 122.1(3)
C44 C43 C48 119.3(3)
C42 C43 C48 118.6(3)
C45 C44 C43 120.5(4)
C45 C44 H44A 119.7
C43 C44 H44A 119.7
C44 C45 C46 120.8(4)
C44 C45 H45A 119.6
C46 C45 H45A 119.6
C47 C46 C45 120.5(4)
C47 C46 H46A 119.7
C45 C46 H46A 119.7
C46 C47 C48 120.2(4)
C46 C47 H47A 119.9
C48 C47 H47A 119.9
C49 C48 C47 122.4(3)
C49 C48 C43 118.9(3)
C47 C48 C43 118.6(3)
C50 C49 C48 121.0(3)
C50 C49 H49A 119.5
C48 C49 H49A 119.5
C49 C50 C41 120.5(3)
C49 C50 H50A 119.7
C41 C50 H50A 119.7
N3 C51 C41 122.4(3)
N3 C51 H51A 118.8
C41 C51 H51A 118.8
N3 C52 C54 109.3(3)
N3 C52 C53 108.0(4)
C54 C52 C53 110.3(3)
N3 C52 H52A 109.8
C54 C52 H52A 109.8
C53 C52 H52A 109.8
C52 C53 H53A 109.5
C52 C53 H53B 109.5
H53A C53 H53B 109.5
C52 C53 H53C 109.5
H53A C53 H53C 109.5
H53B C53 H53C 109.5
C55 C54 C59 117.6(4)
C55 C54 C52 121.3(4)
C59 C54 C52 121.1(4)
C54 C55 C56 121.1(5)
C54 C55 H55A 119.4
C56 C55 H55A 119.4
C57 C56 C55 120.8(5)
C57 C56 H56A 119.6
C55 C56 H56A 119.6
C58 C57 C56 118.6(4)
C58 C57 H57A 120.7
C56 C57 H57A 120.7
C57 C58 C59 121.0(5)
C57 C58 H58A 119.5
C59 C58 H58A 119.5
C58 C59 C54 120.9(5)
C58 C59 H59A 119.6
C54 C59 H59A 119.6
C71 N4 C72 117.3(4)
C62 C61 C70 119.1(3)
C62 C61 C71 119.9(3)
C70 C61 C71 120.9(3)
C61 C62 C63 121.5(3)
C61 C62 H62A 119.3
C63 C62 H62A 119.3
C64 C63 C68 119.3(4)
C64 C63 C62 122.3(4)
C68 C63 C62 118.3(3)
C65 C64 C63 120.7(4)
C65 C64 H64A 119.7
C63 C64 H64A 119.7
C64 C65 C66 119.8(4)
C64 C65 H65A 120.1
C66 C65 H65A 120.1
C67 C66 C65 121.3(4)
C67 C66 H66A 119.3
C65 C66 H66A 119.3
C66 C67 C68 120.5(4)
C66 C67 H67A 119.8
C68 C67 H67A 119.8
C69 C68 C63 119.7(3)
C69 C68 C67 122.0(4)
C63 C68 C67 118.3(4)
C70 C69 C68 120.9(3)
C70 C69 H69A 119.6
C68 C69 H69A 119.6
C69 C70 C61 120.5(3)
C69 C70 H70A 119.7
C61 C70 H70A 119.7
N4 C71 C61 122.9(4)
N4 C71 H71A 118.6
C61 C71 H71A 118.6
N4 C72 C73 108.2(5)
N4 C72 C74 108.6(4)
C73 C72 C74 113.3(4)
N4 C72 H72A 108.9
C73 C72 H72A 108.9
C74 C72 H72A 108.9
C72 C73 H73A 109.5
C72 C73 H73B 109.5
H73A C73 H73B 109.5
C72 C73 H73C 109.5
H73A C73 H73C 109.5
H73B C73 H73C 109.5
C79 C74 C75 115.4(6)
C79 C74 C72 122.1(6)
C75 C74 C72 122.4(5)
C74 C75 C76 121.7(7)
C74 C75 H75A 119.2
C76 C75 H75A 119.2
C77 C76 C75 120.5(8)
C77 C76 H76A 119.8
C75 C76 H76A 119.8
C76 C77 C78 118.6(7)
C76 C77 H77A 120.7
C78 C77 H77A 120.7
C77 C78 C79 121.2(8)
C77 C78 H78A 119.4
C79 C78 H78A 119.4
C74 C79 C78 122.6(9)
C74 C79 H79A 118.7
C78 C79 H79A 118.7

loop_
_geom_bond_atom_site_label_1
_geom_bond_atom_site_label_2
_geom_bond_distance
N1 C11 1.265(5)
N1 C12 1.472(6)
C1 C2 1.366(5)
C1 C10 1.415(5)
C1 C11 1.481(5)
C2 C3 1.414(5)
C2 H2A 0.9300
C3 C4 1.407(5)
C3 C8 1.430(5)
C4 C5 1.355(6)
C4 H4A 0.9300
C5 C6 1.408(7)
C5 H5A 0.9300
C6 C7 1.364(7)
C6 H6A 0.9300
C7 C8 1.401(5)
C7 H7A 0.9300
C8 C9 1.414(5)
C9 C10 1.361(6)
C9 H9A 0.9300
C10 H10A 0.9300
C11 H11A 0.9300
C12 C14 1.506(6)
C12 C13 1.535(8)
C12 H12A 0.9800
C13 H13A 0.9600
C13 H13B 0.9600
C13 H13C 0.9600
C14 C15 1.370(7)
C14 C19 1.370(7)
C15 C16 1.369(8)
C15 H15A 0.9300
C16 C17 1.358(11)
C16 H16A 0.9300
C17 C18 1.352(11)
C17 H17A 0.9300
C18 C19 1.401(9)
C18 H18A 0.9300
C19 H19A 0.9300
N2 C31 1.255(5)
N2 C32 1.476(5)
C21 C22 1.371(5)
C21 C30 1.405(5)
C21 C31 1.475(4)
C22 C23 1.423(4)
C22 H22A 0.9300
C23 C28 1.413(5)
C23 C24 1.415(5)
C24 C25 1.368(5)
C24 H24A 0.9300
C25 C26 1.400(7)
C25 H25A 0.9300
C26 C27 1.357(6)
C26 H26A 0.9300
C27 C28 1.420(5)
C27 H27A 0.9300
C28 C29 1.413(5)
C29 C30 1.367(5)
C29 H29A 0.9300
C30 H30A 0.9300
C31 H31A 0.9300
C32 C34 1.502(5)
C32 C33 1.525(6)
C32 H32A 0.9800
C33 H33A 0.9600
C33 H33B 0.9600
C33 H33C 0.9600
C34 C39 1.374(6)
C34 C35 1.383(6)
C35 C36 1.388(8)
C35 H35A 0.9300
C36 C37 1.363(10)
C36 H36A 0.9300
C37 C38 1.379(8)
C37 H37A 0.9300
C38 C39 1.391(6)
C38 H38A 0.9300
C39 H39A 0.9300
N3 C51 1.260(5)
N3 C52 1.465(5)
C41 C42 1.368(5)
C41 C50 1.415(5)
C41 C51 1.470(5)
C42 C43 1.417(5)
C42 H42A 0.9300
C43 C44 1.409(5)
C43 C48 1.420(5)
C44 C45 1.356(6)
C44 H44A 0.9300
C45 C46 1.399(7)
C45 H45A 0.9300
C46 C47 1.370(6)
C46 H46A 0.9300
C47 C48 1.418(5)
C47 H47A 0.9300
C48 C49 1.411(5)
C49 C50 1.365(5)
C49 H49A 0.9300
C50 H50A 0.9300
C51 H51A 0.9300
C52 C54 1.523(5)
C52 C53 1.528(8)
C52 H52A 0.9800
C53 H53A 0.9600
C53 H53B 0.9600
C53 H53C 0.9600
C54 C55 1.362(6)
C54 C59 1.384(6)
C55 C56 1.386(7)
C55 H55A 0.9300
C56 C57 1.361(9)
C56 H56A 0.9300
C57 C58 1.359(9)
C57 H57A 0.9300
C58 C59 1.375(6)
C58 H58A 0.9300
C59 H59A 0.9300
N4 C71 1.268(5)
N4 C72 1.464(6)
C61 C62 1.370(5)
C61 C70 1.425(5)
C61 C71 1.459(5)
C62 C63 1.417(5)
C62 H62A 0.9300
C63 C64 1.408(5)
C63 C68 1.410(5)
C64 C65 1.373(6)
C64 H64A 0.9300
C65 C66 1.393(8)
C65 H65A 0.9300
C66 C67 1.350(7)
C66 H66A 0.9300
C67 C68 1.429(6)
C67 H67A 0.9300
C68 C69 1.407(6)
C69 C70 1.356(6)
C69 H69A 0.9300
C70 H70A 0.9300
C71 H71A 0.9300
C72 C73 1.510(8)
C72 C74 1.515(7)
C72 H72A 0.9800
C73 H73A 0.9600
C73 H73B 0.9600
C73 H73C 0.9600
C74 C79 1.359(9)
C74 C75 1.385(9)
C75 C76 1.394(11)
C75 H75A 0.9300
C76 C77 1.344(12)
C76 H76A 0.9300
C77 C78 1.346(13)
C77 H77A 0.9300
C78 C79 1.373(11)
C78 H78A 0.9300
C79 H79A 0.9300

loop_
_geom_torsion_atom_site_label_1
_geom_torsion_atom_site_label_2
_geom_torsion_atom_site_label_3
_geom_torsion_atom_site_label_4
_geom_torsion
C10 C1 C2 C3 -2.4(4)
C11 C1 C2 C3 173.9(3)
C1 C2 C3 C4 -177.2(3)
C1 C2 C3 C8 0.6(4)
C2 C3 C4 C5 175.4(3)
C8 C3 C4 C5 -2.4(5)
C3 C4 C5 C6 1.2(6)
C4 C5 C6 C7 1.1(6)
C5 C6 C7 C8 -2.1(6)
C6 C7 C8 C9 -177.2(3)
C6 C7 C8 C3 0.8(5)
C4 C3 C8 C7 1.4(4)
C2 C3 C8 C7 -176.4(3)
C4 C3 C8 C9 179.5(3)
C2 C3 C8 C9 1.7(4)
C7 C8 C9 C10 175.8(3)
C3 C8 C9 C10 -2.2(4)
C8 C9 C10 C1 0.4(4)
C2 C1 C10 C9 1.9(4)
C11 C1 C10 C9 -174.3(3)
C12 N1 C11 C1 175.0(3)
C2 C1 C11 N1 -174.5(3)
C10 C1 C11 N1 1.7(5)
C11 N1 C12 C14 -118.7(4)
C11 N1 C12 C13 119.0(5)
N1 C12 C14 C15 -67.2(5)
C13 C12 C14 C15 51.5(7)
N1 C12 C14 C19 110.0(5)
C13 C12 C14 C19 -131.3(6)
C19 C14 C15 C16 0.8(7)
C12 C14 C15 C16 178.1(4)
C14 C15 C16 C17 -1.1(8)
C15 C16 C17 C18 0.7(9)
C16 C17 C18 C19 -0.2(9)
C15 C14 C19 C18 -0.2(7)
C12 C14 C19 C18 -177.5(5)
C17 C18 C19 C14 -0.1(9)
C30 C21 C22 C23 -1.3(4)
C31 C21 C22 C23 177.3(3)
C21 C22 C23 C28 0.6(4)
C21 C22 C23 C24 -178.0(3)
C28 C23 C24 C25 -0.5(5)
C22 C23 C24 C25 178.0(3)
C23 C24 C25 C26 -0.3(6)
C24 C25 C26 C27 0.8(6)
C25 C26 C27 C28 -0.3(6)
C24 C23 C28 C29 179.4(3)
C22 C23 C28 C29 0.8(4)
C24 C23 C28 C27 1.0(4)
C22 C23 C28 C27 -177.6(3)
C26 C27 C28 C29 -178.9(3)
C26 C27 C28 C23 -0.6(5)
C23 C28 C29 C30 -1.5(4)
C27 C28 C29 C30 176.9(3)
C28 C29 C30 C21 0.7(5)
C22 C21 C30 C29 0.6(4)
C31 C21 C30 C29 -177.9(3)
C32 N2 C31 C21 179.3(3)
C22 C21 C31 N2 -177.8(3)
C30 C21 C31 N2 0.8(5)
C31 N2 C32 C34 -118.9(4)
C31 N2 C32 C33 119.5(4)
N2 C32 C34 C39 -41.5(5)
C33 C32 C34 C39 78.3(4)
N2 C32 C34 C35 140.7(4)
C33 C32 C34 C35 -99.5(5)
C39 C34 C35 C36 0.7(6)
C32 C34 C35 C36 178.5(4)
C34 C35 C36 C37 -0.6(8)
C35 C36 C37 C38 0.5(8)
C36 C37 C38 C39 -0.4(7)
C35 C34 C39 C38 -0.6(5)
C32 C34 C39 C38 -178.4(3)
C37 C38 C39 C34 0.4(6)
C50 C41 C42 C43 -1.2(5)
C51 C41 C42 C43 176.6(3)
C41 C42 C43 C44 -178.3(3)
C41 C42 C43 C48 0.3(4)
C42 C43 C44 C45 177.6(3)
C48 C43 C44 C45 -1.0(5)
C43 C44 C45 C46 0.0(6)
C44 C45 C46 C47 1.4(7)
C45 C46 C47 C48 -1.6(6)
C46 C47 C48 C49 -178.4(3)
C46 C47 C48 C43 0.5(5)
C44 C43 C48 C49 179.7(3)
C42 C43 C48 C49 1.1(4)
C44 C43 C48 C47 0.8(4)
C42 C43 C48 C47 -177.9(3)
C47 C48 C49 C50 177.4(3)
C43 C48 C49 C50 -1.6(5)
C48 C49 C50 C41 0.6(5)
C42 C41 C50 C49 0.8(5)
C51 C41 C50 C49 -177.0(3)
C52 N3 C51 C41 178.1(3)
C42 C41 C51 N3 179.9(3)
C50 C41 C51 N3 -2.4(5)
C51 N3 C52 C54 -123.3(4)
C51 N3 C52 C53 116.7(4)
N3 C52 C54 C55 142.0(4)
C53 C52 C54 C55 -99.5(6)
N3 C52 C54 C59 -40.0(6)
C53 C52 C54 C59 78.6(5)
C59 C54 C55 C56 0.3(7)
C52 C54 C55 C56 178.5(5)
C54 C55 C56 C57 -1.0(8)
C55 C56 C57 C58 0.9(8)
C56 C57 C58 C59 -0.2(8)
C57 C58 C59 C54 -0.5(8)
C55 C54 C59 C58 0.4(7)
C52 C54 C59 C58 -177.8(5)
C70 C61 C62 C63 -1.6(5)
C71 C61 C62 C63 174.3(3)
C61 C62 C63 C64 -177.3(3)
C61 C62 C63 C68 0.2(4)
C68 C63 C64 C65 -2.2(5)
C62 C63 C64 C65 175.4(3)
C63 C64 C65 C66 1.1(6)
C64 C65 C66 C67 1.2(7)
C65 C66 C67 C68 -2.3(6)
C64 C63 C68 C69 179.2(3)
C62 C63 C68 C69 1.6(4)
C64 C63 C68 C67 1.0(4)
C62 C63 C68 C67 -176.6(3)
C66 C67 C68 C69 -176.9(3)
C66 C67 C68 C63 1.1(5)
C63 C68 C69 C70 -1.9(5)
C67 C68 C69 C70 176.2(3)
C68 C69 C70 C61 0.4(5)
C62 C61 C70 C69 1.3(5)
C71 C61 C70 C69 -174.5(3)
C72 N4 C71 C61 178.3(4)
C62 C61 C71 N4 -172.8(4)
C70 C61 C71 N4 3.0(5)
C71 N4 C72 C73 117.8(5)
C71 N4 C72 C74 -118.8(4)
N4 C72 C74 C79 -64.6(8)
C73 C72 C74 C79 55.6(9)
N4 C72 C74 C75 110.0(6)
C73 C72 C74 C75 -129.7(7)
C79 C74 C75 C76 -1.2(10)
C72 C74 C75 C76 -176.2(6)
C74 C75 C76 C77 -1.1(12)
C75 C76 C77 C78 1.6(14)
C76 C77 C78 C79 0.3(17)
C75 C74 C79 C78 3.1(13)
C72 C74 C79 C78 178.1(9)
C77 C78 C79 C74 -2.8(18)

_cod_database_fobs_code 2020453
